data_4308964
loop_
_publ_author_name
'Kang Min Ok'
'P. Shiv Halasyamani'

_publ_contact_author_address
;
Department of Chemistry
University of Houston
4800 Calhoun
TX 77204-5003 USA
;
_publ_contact_author_email psh@uh.edu
_publ_contact_author_fax 1(713)7432787
_publ_contact_author_name 'P. Shiv Halasyamani'
_publ_contact_author_phone 1(713)7433278
_publ_section_title
;
New d0 Transition Metal Iodates: Synthesis, Structure, and
Characterization of BaTi(IO3)6, LaTiO(IO3)5, Ba2VO2(IO3)4.(IO3),
K2MoO2(IO3)4, and BaMoO2(IO3)4.H2O
;
_journal_name_full 'Inorganic Chemistry'
_journal_page_first 2263
_journal_page_last 2271
_journal_paper_doi 10.1021/ic048428c
_journal_volume 44
_journal_year 2005
_chemical_formula_sum 'Ba I4 Mo O15'
_chemical_formula_weight 980.88
_chemical_name_systematic
;
Barium Molybdenum Iodate Hydrate
;
_space_group_IT_number 14
_symmetry_cell_setting monoclinic
_symmetry_space_group_name_Hall '-P 2yn'
_symmetry_space_group_name_H-M 'P 1 21/n 1'
_atom_sites_solution_primary direct
_atom_sites_solution_secondary difmap
_cell_angle_alpha 90
_cell_angle_beta 103.636(2)
_cell_angle_gamma 90
_cell_formula_units_Z 4
_cell_length_a 13.3368(17)
_cell_length_b 5.6846(7)
_cell_length_c 18.405(2)
_cell_measurement_temperature 293.0(2)
_cell_volume 1356.0(3)
_computing_structure_refinement 'SHELXL-97 (Sheldrick, 1997)'
_diffrn_ambient_temperature 293.0(2)
_diffrn_measured_fraction_theta_full 0.997
_diffrn_measured_fraction_theta_max 0.937
_diffrn_radiation_monochromator graphite
_diffrn_radiation_type MoK\a
_diffrn_radiation_wavelength 0.71073
_diffrn_reflns_av_R_equivalents 0.0399
_diffrn_reflns_av_unetI/netI 0.03
_diffrn_reflns_limit_h_max 14
_diffrn_reflns_limit_h_min -17
_diffrn_reflns_limit_k_max 7
_diffrn_reflns_limit_k_min -6
_diffrn_reflns_limit_l_max 23
_diffrn_reflns_limit_l_min -23
_diffrn_reflns_number 7974
_diffrn_reflns_theta_full 25
_diffrn_reflns_theta_max 27.97
_diffrn_reflns_theta_min 1.71
_exptl_absorpt_coefficient_mu 12.996
_exptl_absorpt_correction_T_max 0.209
_exptl_absorpt_correction_T_min 0.075
_exptl_absorpt_correction_type psi-scan
_exptl_absorpt_process_details '(North et al., 1968)'
_exptl_crystal_colour Colorless
_exptl_crystal_density_diffrn 4.805
_exptl_crystal_density_method 'not measured'
_exptl_crystal_description Block
_exptl_crystal_F_000 1720
_exptl_crystal_size_max 0.22
_exptl_crystal_size_mid 0.20
_exptl_crystal_size_min 0.12
_refine_diff_density_max 1.229
_refine_diff_density_min -1.011
_refine_diff_density_rms 0.207
_refine_ls_extinction_coef 0.00253(8)
_refine_ls_extinction_expression Fc^*^=kFc[1+0.001xFc^2^\l^3^/sin(2\q)]^-1/4^
_refine_ls_extinction_method SHELXL
_refine_ls_goodness_of_fit_ref 1.175
_refine_ls_matrix_type full
_refine_ls_number_parameters 191
_refine_ls_number_reflns 3070
_refine_ls_number_restraints 0
_refine_ls_restrained_S_all 1.175
_refine_ls_R_factor_all 0.0318
_refine_ls_R_factor_gt 0.0274
_refine_ls_shift/su_max 0.002
_refine_ls_shift/su_mean 0
_refine_ls_structure_factor_coef Fsqd
_refine_ls_weighting_details 'calc w=1/[\s^2^(Fo^2^)+(0.0406P)^2^+87.5275P] where P=(Fo^2^+2Fc^2^)/3'
_refine_ls_weighting_scheme calc
_refine_ls_wR_factor_gt 0.0616
_refine_ls_wR_factor_ref 0.063
_reflns_number_gt 2834
_reflns_number_total 3070
_reflns_threshold_expression >2\(I)
_cod_data_source_file ic048428csi20041110_031926_1.cif
_cod_data_source_block 5
_cod_depositor_comments
;
The following automatic conversions were performed:
'_symmetry_cell_setting' value 'Monoclinic' changed to 'monoclinic'
according to '/home/saulius/struct/CIF-dictionaries/cif_core.dic'
dictionary named 'cif_core.dic' version 2.4.1 from
2010-06-29.

'_exptl_absorpt_correction_type' value 'Psi-scan' changed to
'psi-scan' according to
'/home/saulius/struct/CIF-dictionaries/cif_core.dic' dictionary named
'cif_core.dic' version 2.4.1 from 2010-06-29.

Automatic conversion script
Id: cif_fix_enum 1527 2010-12-29 10:47:43Z saulius 
;
_cod_original_sg_symbol_H-M 'P 21/n'
_cod_database_code 4308964

loop_
_symmetry_equiv_pos_as_xyz
'x, y, z'
'-x+1/2, y+1/2, -z+1/2'
'-x, -y, -z'
'x-1/2, -y-1/2, z-1/2'

loop_
_atom_site_label
_atom_site_type_symbol
_atom_site_fract_x
_atom_site_fract_y
_atom_site_fract_z
_atom_site_U_iso_or_equiv
_atom_site_adp_type
_atom_site_occupancy
_atom_site_symmetry_multiplicity
_atom_site_calc_flag
_atom_site_refinement_flags
_atom_site_disorder_assembly
_atom_site_disorder_group
Ba1 Ba 0.21636(3) 0.00158(6) 0.976936(19) 0.01650(10) Uani 1 1 d . . .
I1 I 0.47524(3) -0.09419(6) 0.907866(19) 0.01375(10) Uani 1 1 d . . .
I2 I -0.02743(3) 0.38411(6) 0.907275(19) 0.01328(10) Uani 1 1 d . . .
I3 I 0.21079(3) -0.48387(6) 0.817967(19) 0.01317(9) Uani 1 1 d . . .
I4 I 0.28914(3) 0.00574(6) 1.190058(19) 0.01410(10) Uani 1 1 d . . .
Mo1 Mo 0.50755(3) 0.41346(9) 1.24940(2) 0.01268(11) Uani 1 1 d . . .
O1 O 0.5618(3) -0.1781(8) 0.9956(2) 0.0205(9) Uani 1 1 d . . .
O2 O 0.5233(3) -0.3442(7) 0.8580(2) 0.0176(8) Uani 1 1 d . . .
O3 O 0.3585(3) -0.2351(8) 0.9156(2) 0.0190(9) Uani 1 1 d . . .
O4 O 0.0365(3) 0.1515(7) 0.8595(2) 0.0152(8) Uani 1 1 d . . .
O5 O 0.0539(3) 0.3023(8) 0.9968(2) 0.0200(9) Uani 1 1 d . . .
O6 O -0.1397(3) 0.2191(8) 0.9104(2) 0.0207(9) Uani 1 1 d . . .
O7 O 0.1045(3) -0.6044(7) 0.7444(2) 0.0166(8) Uani 1 1 d . . .
O8 O 0.1371(3) -0.3850(8) 0.8828(2) 0.0191(9) Uani 1 1 d . . .
O9 O 0.2662(3) -0.7515(7) 0.8603(2) 0.0194(9) Uani 1 1 d . . .
O10 O 0.4006(3) 0.1288(7) 1.2588(2) 0.0175(8) Uani 1 1 d . . .
O11 O 0.3499(3) -0.0627(8) 1.1152(2) 0.0207(9) Uani 1 1 d . . .
O12 O 0.2241(3) 0.2719(8) 1.1558(3) 0.0261(10) Uani 1 1 d . . .
O13 O 0.6146(3) 0.5847(7) 1.2559(2) 0.0203(9) Uani 1 1 d . . .
O14 O 0.4099(3) 0.6103(8) 1.2429(2) 0.0229(9) Uani 1 1 d . . .
OW1 O 0.2795(4) 0.4891(9) 1.0244(3) 0.0315(12) Uani 1 1 d . . .

loop_
_atom_site_aniso_label
_atom_site_aniso_U_11
_atom_site_aniso_U_22
_atom_site_aniso_U_33
_atom_site_aniso_U_23
_atom_site_aniso_U_13
_atom_site_aniso_U_12
Ba1 0.01594(17) 0.01906(18) 0.01437(17) 0.00028(13) 0.00331(12) 0.00150(13)
I1 0.01246(17) 0.01596(18) 0.01252(17) -0.00142(13) 0.00233(13) -0.00043(13)
I2 0.01242(17) 0.01498(18) 0.01249(17) -0.00019(13) 0.00303(13) -0.00011(13)
I3 0.01375(17) 0.01253(18) 0.01315(17) -0.00011(13) 0.00299(13) -0.00154(13)
I4 0.01392(17) 0.01605(19) 0.01225(17) 0.00022(13) 0.00294(13) -0.00222(13)
Mo1 0.0158(2) 0.0097(2) 0.0128(2) -0.00029(16) 0.00403(18) 0.00004(17)
O1 0.022(2) 0.029(2) 0.0089(18) -0.0036(17) 0.0007(16) 0.0067(18)
O2 0.021(2) 0.017(2) 0.0146(19) 0.0018(16) 0.0037(16) 0.0031(17)
O3 0.0135(18) 0.023(2) 0.021(2) 0.0002(17) 0.0042(16) -0.0055(17)
O4 0.0163(19) 0.0147(19) 0.0142(19) 0.0011(15) 0.0030(15) 0.0037(15)
O5 0.024(2) 0.024(2) 0.0111(18) -0.0016(17) 0.0021(16) 0.0070(18)
O6 0.0154(19) 0.026(2) 0.022(2) 0.0000(18) 0.0075(17) -0.0057(17)
O7 0.0190(19) 0.0145(19) 0.0135(18) 0.0007(16) -0.0015(16) -0.0041(16)
O8 0.020(2) 0.024(2) 0.0158(19) -0.0033(17) 0.0106(16) -0.0020(18)
O9 0.022(2) 0.012(2) 0.024(2) 0.0037(17) 0.0062(18) 0.0031(16)
O10 0.0186(19) 0.018(2) 0.0136(19) -0.0011(16) -0.0001(16) -0.0072(17)
O11 0.022(2) 0.025(2) 0.018(2) -0.0046(18) 0.0092(17) -0.0038(18)
O12 0.027(2) 0.019(2) 0.032(2) 0.008(2) 0.006(2) 0.0041(19)
O13 0.027(2) 0.015(2) 0.023(2) -0.0046(17) 0.0121(18) -0.0087(17)
O14 0.028(2) 0.021(2) 0.020(2) 0.0005(18) 0.0060(18) 0.0117(19)
OW1 0.033(3) 0.034(3) 0.027(2) -0.003(2) 0.006(2) 0.004(2)

loop_
_atom_type_symbol
_atom_type_description
_atom_type_scat_dispersion_real
_atom_type_scat_dispersion_imag
_atom_type_scat_source
O O 0.0106 0.006 'International Tables Vol C Tables 4.2.6.8 and 6.1.1.4'
Mo Mo -1.6832 0.6857 'International Tables Vol C Tables 4.2.6.8 and 6.1.1.4'
I I -0.4742 1.8119 'International Tables Vol C Tables 4.2.6.8 and 6.1.1.4'
Ba Ba -0.3244 2.2819 'International Tables Vol C Tables 4.2.6.8 and 6.1.1.4'

loop_
_geom_angle_atom_site_label_1
_geom_angle_atom_site_label_2
_geom_angle_atom_site_label_3
_geom_angle
_geom_angle_site_symmetry_1
_geom_angle_site_symmetry_3
_geom_angle_publ_flag
O11 Ba1 O3 87.55(12) . . ?
O11 Ba1 O9 124.02(12) . 1_565 ?
O3 Ba1 O9 67.58(12) . 1_565 ?
O11 Ba1 O6 61.95(12) . 3_557 ?
O3 Ba1 O6 119.08(12) . 3_557 ?
O9 Ba1 O6 172.27(12) 1_565 3_557 ?
O11 Ba1 O8 121.67(13) . . ?
O3 Ba1 O8 64.43(11) . . ?
O9 Ba1 O8 92.41(12) 1_565 . ?
O6 Ba1 O8 87.54(12) 3_557 . ?
O11 Ba1 O5 107.78(12) . . ?
O3 Ba1 O5 163.05(12) . . ?
O9 Ba1 O5 97.11(12) 1_565 . ?
O6 Ba1 O5 75.74(13) 3_557 . ?
O8 Ba1 O5 110.92(12) . . ?
O11 Ba1 O4 161.48(11) . . ?
O3 Ba1 O4 110.96(11) . . ?
O9 Ba1 O4 65.73(11) 1_565 . ?
O6 Ba1 O4 107.13(11) 3_557 . ?
O8 Ba1 O4 69.86(12) . . ?
O5 Ba1 O4 53.79(11) . . ?
O11 Ba1 OW1 77.06(14) . . ?
O3 Ba1 OW1 113.54(13) . . ?
O9 Ba1 OW1 69.64(13) 1_565 . ?
O6 Ba1 OW1 109.05(13) 3_557 . ?
O8 Ba1 OW1 160.07(13) . . ?
O5 Ba1 OW1 64.76(13) . . ?
O4 Ba1 OW1 94.07(13) . . ?
O11 Ba1 O1 60.14(11) . 3_657 ?
O3 Ba1 O1 59.85(12) . 3_657 ?
O9 Ba1 O1 64.02(12) 1_565 3_657 ?
O6 Ba1 O1 122.07(11) 3_557 3_657 ?
O8 Ba1 O1 124.17(11) . 3_657 ?
O5 Ba1 O1 121.22(12) . 3_657 ?
O4 Ba1 O1 127.99(11) . 3_657 ?
OW1 Ba1 O1 56.46(13) . 3_657 ?
O11 Ba1 OW1 62.82(13) . 1_545 ?
O3 Ba1 OW1 59.52(12) . 1_545 ?
O9 Ba1 OW1 126.52(12) 1_565 1_545 ?
O6 Ba1 OW1 59.67(13) 3_557 1_545 ?
O8 Ba1 OW1 58.85(13) . 1_545 ?
O5 Ba1 OW1 133.75(13) . 1_545 ?
O4 Ba1 OW1 126.70(13) . 1_545 ?
OW1 Ba1 OW1 139.05(18) . 1_545 ?
O1 Ba1 OW1 94.25(13) 3_657 1_545 ?
O11 Ba1 I4 25.99(8) . . ?
O3 Ba1 I4 112.92(9) . . ?
O9 Ba1 I4 138.05(9) 1_565 . ?
O6 Ba1 I4 45.03(9) 3_557 . ?
O8 Ba1 I4 126.85(8) . . ?
O5 Ba1 I4 83.18(8) . . ?
O4 Ba1 I4 135.85(7) . . ?
OW1 Ba1 I4 72.87(10) . . ?
O1 Ba1 I4 79.96(7) 3_657 . ?
OW1 Ba1 I4 74.30(9) 1_545 . ?
O11 Ba1 I2 133.44(9) . . ?
O3 Ba1 I2 137.67(9) . . ?
O9 Ba1 I2 78.18(8) 1_565 . ?
O6 Ba1 I2 94.11(9) 3_557 . ?
O8 Ba1 I2 94.01(9) . . ?
O5 Ba1 I2 25.94(8) . . ?
O4 Ba1 I2 28.43(7) . . ?
OW1 Ba1 I2 74.37(10) . . ?
O1 Ba1 I2 125.18(9) 3_657 . ?
OW1 Ba1 I2 140.56(10) 1_545 . ?
I4 Ba1 I2 109.123(11) . . ?
O3 I1 O1 101.3(2) . . ?
O3 I1 O2 95.93(19) . . ?
O1 I1 O2 90.98(18) . . ?
O3 I1 Ba1 36.82(14) . . ?
O1 I1 Ba1 99.75(13) . . ?
O2 I1 Ba1 132.67(13) . . ?
O6 I2 O5 99.4(2) . . ?
O6 I2 O4 96.94(19) . . ?
O5 I2 O4 90.25(17) . . ?
O6 I2 Ba1 109.92(15) . . ?
O5 I2 Ba1 43.64(13) . . ?
O4 I2 Ba1 47.78(12) . . ?
O9 I3 O8 102.14(19) . . ?
O9 I3 O7 99.86(19) . . ?
O8 I3 O7 99.05(19) . . ?
O12 I4 O11 100.5(2) . . ?
O12 I4 O10 99.6(2) . . ?
O11 I4 O10 99.87(19) . . ?
O12 I4 Ba1 69.92(15) . . ?
O11 I4 Ba1 42.41(14) . . ?
O10 I4 Ba1 132.50(12) . . ?
O14 Mo1 O13 104.1(2) . . ?
O14 Mo1 O2 94.93(19) . 3_657 ?
O13 Mo1 O2 99.10(18) . 3_657 ?
O14 Mo1 O4 98.88(18) . 4_666 ?
O13 Mo1 O4 94.33(18) . 4_666 ?
O2 Mo1 O4 157.78(19) 3_657 4_666 ?
O14 Mo1 O10 89.4(2) . . ?
O13 Mo1 O10 164.58(19) . . ?
O2 Mo1 O10 86.89(16) 3_657 . ?
O4 Mo1 O10 75.98(15) 4_666 . ?
O14 Mo1 O7 166.6(2) . 4_656 ?
O13 Mo1 O7 88.18(18) . 4_656 ?
O2 Mo1 O7 77.44(16) 3_657 4_656 ?
O4 Mo1 O7 85.44(15) 4_666 4_656 ?
O10 Mo1 O7 79.22(17) . 4_656 ?
I1 O1 Ba1 116.74(19) . 3_657 ?
I1 O2 Mo1 128.9(2) . 3_657 ?
I1 O3 Ba1 120.5(2) . . ?
I2 O4 Mo1 126.6(2) . 4_565 ?
I2 O4 Ba1 103.79(15) . . ?
Mo1 O4 Ba1 128.04(16) 4_565 . ?
I2 O5 Ba1 110.42(17) . . ?
I2 O6 Ba1 135.5(2) . 3_557 ?
I3 O7 Mo1 128.6(2) . 4 ?
I3 O8 Ba1 117.49(18) . . ?
I3 O9 Ba1 128.19(19) . 1_545 ?
I4 O10 Mo1 131.2(2) . . ?
I4 O11 Ba1 111.60(19) . . ?
Ba1 OW1 Ba1 139.05(18) . 1_565 ?

loop_
_geom_bond_atom_site_label_1
_geom_bond_atom_site_label_2
_geom_bond_distance
_geom_bond_site_symmetry_2
_geom_bond_publ_flag
Ba1 O11 2.765(4) . ?
Ba1 O3 2.773(4) . ?
Ba1 O9 2.774(4) 1_565 ?
Ba1 O6 2.814(4) 3_557 ?
Ba1 O8 2.843(4) . ?
Ba1 O5 2.850(4) . ?
Ba1 O4 2.951(4) . ?
Ba1 OW1 2.967(5) . ?
Ba1 O1 3.052(4) 3_657 ?
Ba1 OW1 3.100(5) 1_545 ?
Ba1 I4 3.8123(7) . ?
Ba1 I2 3.8702(6) . ?
I1 O3 1.786(4) . ?
I1 O1 1.813(4) . ?
I1 O2 1.884(4) . ?
I2 O6 1.779(4) . ?
I2 O5 1.807(4) . ?
I2 O4 1.897(4) . ?
I3 O9 1.788(4) . ?
I3 O8 1.805(4) . ?
I3 O7 1.846(4) . ?
I4 O12 1.784(4) . ?
I4 O11 1.797(4) . ?
I4 O10 1.848(4) . ?
Mo1 O14 1.699(4) . ?
Mo1 O13 1.709(4) . ?
Mo1 O2 1.962(4) 3_657 ?
Mo1 O4 2.006(4) 4_666 ?
Mo1 O10 2.191(4) . ?
Mo1 O7 2.196(4) 4_656 ?
O1 Ba1 3.052(4) 3_657 ?
O2 Mo1 1.962(4) 3_657 ?
O4 Mo1 2.006(4) 4_565 ?
O6 Ba1 2.814(4) 3_557 ?
O7 Mo1 2.196(4) 4 ?
O9 Ba1 2.774(4) 1_545 ?
OW1 Ba1 3.100(5) 1_565 ?
